data_4510032
loop_
_publ_author_name
'Campos, Jes\'us'
'Hintermair, Ulrich'
'Brewster, Timothy P.'
'Takase, Michael K.'
'Crabtree, Robert H.'

_publ_contact_author
;
 Dr. Robert H. Crabtree           
 The Department of Chemistry 
 Yale University 
 P. O. Box 208107 
 New Haven 
 Connecticut 06520 USA.
;
_publ_section_title
;
 Catalyst Activation by Loss of Cyclopentadienyl Ligands in Hydrogen
 Transfer Catalysis with Cp*IrIIIComplexes
;
_journal_issue 3
_journal_name_full 'ACS Catalysis'
_journal_page_first 973
_journal_paper_doi 10.1021/cs401138f
_journal_volume 4
_journal_year 2014
_chemical_formula_sum 'C27 H53 B2 F8 Ir N4 O3 P2'
_chemical_formula_weight 909.49
_chemical_name_systematic
; 
 ? 
;
_space_group_IT_number 19
_symmetry_cell_setting orthorhombic
_symmetry_space_group_name_Hall 'P 2ac 2ab'
_symmetry_space_group_name_H-M 'P 21 21 21'
_atom_sites_solution_hydrogens geom
_atom_sites_solution_primary direct
_atom_sites_solution_secondary difmap
_audit_creation_method SHELXL-97
_cell_angle_alpha 90.00
_cell_angle_beta 90.00
_cell_angle_gamma 90.00
_cell_formula_units_Z 4
_cell_length_a 10.2065(5)
_cell_length_b 11.6450(5)
_cell_length_c 30.295(2)
_cell_measurement_reflns_used 72108
_cell_measurement_temperature 150(2)
_cell_measurement_theta_max 27.5
_cell_measurement_theta_min 3.2
_cell_volume 3600.7(3)
_computing_cell_refinement 'CrystalClear-SM Expert 2.0 r12 (Rigaku, 2011)'
_computing_data_collection 'CrystalClear-SM Expert 2.0 r12 (Rigaku, 2011)'
_computing_data_reduction 'CrystalClear-SM Expert 2.0 r12 (Rigaku, 2011)'
_computing_publication_material 'SHELXL-97 (Sheldrick, 2008)'
_computing_structure_refinement 'SHELXL-97 (Sheldrick, 2008)'
_computing_structure_solution 'SHELXS-97 (Sheldrick, 2008)'
_diffrn_ambient_temperature 150(2)
_diffrn_detector_area_resol_mean 10
_diffrn_measured_fraction_theta_full 0.997
_diffrn_measured_fraction_theta_max 0.997
_diffrn_measurement_device_type 'Rigaku R-AXIS RAPID imaging plate'
_diffrn_measurement_method \w
_diffrn_radiation_monochromator graphite
_diffrn_radiation_source 'fine-focus sealed tube'
_diffrn_radiation_type MoK\a
_diffrn_radiation_wavelength 0.71073
_diffrn_reflns_av_R_equivalents 0.1042
_diffrn_reflns_av_sigmaI/netI 0.0388
_diffrn_reflns_limit_h_max 12
_diffrn_reflns_limit_h_min -12
_diffrn_reflns_limit_k_max 13
_diffrn_reflns_limit_k_min -13
_diffrn_reflns_limit_l_max 36
_diffrn_reflns_limit_l_min -36
_diffrn_reflns_number 92341
_diffrn_reflns_theta_full 25.25
_diffrn_reflns_theta_max 25.25
_diffrn_reflns_theta_min 3.21
_exptl_absorpt_coefficient_mu 3.873
_exptl_absorpt_correction_T_max 0.8299
_exptl_absorpt_correction_T_min 0.5113
_exptl_absorpt_correction_type multi-scan
_exptl_absorpt_process_details 'Jacobson, R. (1998) Private Communication'
_exptl_crystal_colour Colourless
_exptl_crystal_density_diffrn 1.678
_exptl_crystal_density_method 'not measured'
_exptl_crystal_description Chunk
_exptl_crystal_F_000 1824
_exptl_crystal_size_max 0.20
_exptl_crystal_size_mid 0.10
_exptl_crystal_size_min 0.05
_refine_diff_density_max 1.415
_refine_diff_density_min -1.109
_refine_diff_density_rms 0.117
_refine_ls_abs_structure_details 'Flack H D (1983), Acta Cryst. A39, 876-881'
_refine_ls_abs_structure_Flack 0.0(3)
_refine_ls_extinction_method none
_refine_ls_goodness_of_fit_ref 1.088
_refine_ls_hydrogen_treatment mixed
_refine_ls_matrix_type full
_refine_ls_number_parameters 440
_refine_ls_number_reflns 6505
_refine_ls_number_restraints 2
_refine_ls_restrained_S_all 1.088
_refine_ls_R_factor_all 0.0396
_refine_ls_R_factor_gt 0.0354
_refine_ls_shift/su_max 0.001
_refine_ls_shift/su_mean 0.000
_refine_ls_structure_factor_coef Fsqd
_refine_ls_weighting_details 'calc w=1/[\s^2^(Fo^2^)+(0.0195P)^2^+14.4212P] where P=(Fo^2^+2Fc^2^)/3'
_refine_ls_weighting_scheme calc
_refine_ls_wR_factor_gt 0.0713
_refine_ls_wR_factor_ref 0.0728
_reflns_number_gt 6088
_reflns_number_total 6505
_reflns_threshold_expression >2sigma(I)
_cod_data_source_file cs401138f_si_003.cif
_cod_data_source_block 5
_cod_depositor_comments
;
The following automatic conversions were performed:

'_symmetry_cell_setting' value 'Orthorhombic' changed to
'orthorhombic' according to
/usr/data/users/saulius/crontab/automatic-downloads/current/ACS/lib/dictionaries/cif_core.dic
dictionary named 'cif_core.dic' version 2.4.2 from 2011-04-26.

Automatic conversion script
Id: cif_fix_values 2281 2013-09-26 08:29:07Z andrius 
;
_cod_original_cell_volume 3600.8(4)
_cod_original_sg_symbol_H-M P2(1)2(1)2(1)
_cod_database_code 4510032

loop_
_symmetry_equiv_pos_as_xyz
'x, y, z'
'x+1/2, -y+1/2, -z'
'-x, y+1/2, -z+1/2'
'-x+1/2, -y, z+1/2'

loop_
_atom_site_label
_atom_site_type_symbol
_atom_site_fract_x
_atom_site_fract_y
_atom_site_fract_z
_atom_site_U_iso_or_equiv
_atom_site_adp_type
_atom_site_occupancy
_atom_site_symmetry_multiplicity
_atom_site_calc_flag
_atom_site_refinement_flags
Ir1 Ir 0.84432(2) 0.35702(2) 0.131429(8) 0.02005(7) Uani 1 1 d .
N1 N 0.5884(6) 0.2968(5) 0.18236(19) 0.0268(13) Uani 1 1 d .
N2 N 0.6060(6) 0.4784(5) 0.1702(2) 0.0280(14) Uani 1 1 d .
N3 N 0.8329(7) 0.5144(4) 0.04796(16) 0.0238(12) Uani 1 1 d .
N4 N 0.6396(6) 0.4622(5) 0.06517(17) 0.0235(13) Uani 1 1 d .
O1 O 0.8337(6) -0.0465(4) 0.02119(15) 0.0345(12) Uani 1 1 d .
P1 P 0.82686(19) 0.20579(15) 0.08107(5) 0.0213(4) Uani 1 1 d .
P2 P 0.8395(2) -0.06432(15) 0.07007(6) 0.0290(4) Uani 1 1 d .
C1 C 1.0273(7) 0.2790(6) 0.1638(2) 0.0243(16) Uani 1 1 d .
C2 C 0.9371(7) 0.3163(6) 0.1974(2) 0.0246(16) Uani 1 1 d .
C3 C 0.9262(7) 0.4410(6) 0.1940(2) 0.0255(16) Uani 1 1 d .
C4 C 1.0071(7) 0.4770(6) 0.1591(2) 0.0288(18) Uani 1 1 d .
C5 C 1.0682(6) 0.3774(6) 0.1398(2) 0.0268(16) Uani 1 1 d .
C6 C 1.0857(7) 0.1628(7) 0.1616(2) 0.0302(17) Uani 1 1 d .
H6A H 1.1200 0.1493 0.1318 0.045 Uiso 1 1 calc R
H6B H 1.0185 0.1053 0.1684 0.045 Uiso 1 1 calc R
H6C H 1.1571 0.1569 0.1831 0.045 Uiso 1 1 calc R
C7 C 0.8861(7) 0.2459(6) 0.2352(2) 0.0298(18) Uani 1 1 d .
H7A H 0.8782 0.1655 0.2260 0.045 Uiso 1 1 calc R
H7B H 0.8000 0.2749 0.2442 0.045 Uiso 1 1 calc R
H7C H 0.9470 0.2513 0.2601 0.045 Uiso 1 1 calc R
C8 C 0.8637(9) 0.5129(6) 0.2288(2) 0.0339(19) Uani 1 1 d .
H8A H 0.9203 0.5150 0.2549 0.051 Uiso 1 1 calc R
H8B H 0.7786 0.4799 0.2367 0.051 Uiso 1 1 calc R
H8C H 0.8511 0.5911 0.2176 0.051 Uiso 1 1 calc R
C9 C 1.0414(9) 0.6011(6) 0.1498(3) 0.038(2) Uani 1 1 d .
H9A H 0.9612 0.6473 0.1494 0.058 Uiso 1 1 calc R
H9B H 1.0851 0.6066 0.1211 0.058 Uiso 1 1 calc R
H9C H 1.1002 0.6297 0.1729 0.058 Uiso 1 1 calc R
C10 C 1.1895(7) 0.3801(7) 0.1112(3) 0.038(2) Uani 1 1 d .
H10A H 1.2664 0.3612 0.1291 0.058 Uiso 1 1 calc R
H10B H 1.2000 0.4570 0.0985 0.058 Uiso 1 1 calc R
H10C H 1.1806 0.3237 0.0873 0.058 Uiso 1 1 calc R
C11 C 0.6678(7) 0.3751(5) 0.16160(18) 0.0204(14) Uani 1 1 d .
C12 C 0.6117(7) 0.1729(6) 0.1865(2) 0.0296(18) Uani 1 1 d .
H12A H 0.5476 0.1311 0.1686 0.044 Uiso 1 1 calc R
H12B H 0.6028 0.1501 0.2175 0.044 Uiso 1 1 calc R
H12C H 0.7003 0.1549 0.1762 0.044 Uiso 1 1 calc R
C13 C 0.4808(7) 0.3505(9) 0.2015(2) 0.0413(19) Uani 1 1 d .
H13 H 0.4122 0.3137 0.2173 0.050 Uiso 1 1 calc R
C14 C 0.4909(8) 0.4623(8) 0.1938(3) 0.039(2) Uani 1 1 d .
H14 H 0.4309 0.5202 0.2027 0.046 Uiso 1 1 calc R
C15 C 0.6463(10) 0.5929(6) 0.1554(3) 0.0394(19) Uani 1 1 d .
H15A H 0.7346 0.5889 0.1428 0.059 Uiso 1 1 calc R
H15B H 0.6463 0.6458 0.1806 0.059 Uiso 1 1 calc R
H15C H 0.5850 0.6207 0.1329 0.059 Uiso 1 1 calc R
C16 C 0.7674(7) 0.4469(6) 0.0781(2) 0.0257(18) Uani 1 1 d .
C17 C 0.9758(8) 0.5214(7) 0.0431(3) 0.0330(19) Uani 1 1 d .
H17A H 0.9996 0.5080 0.0122 0.049 Uiso 1 1 calc R
H17B H 1.0173 0.4632 0.0618 0.049 Uiso 1 1 calc R
H17C H 1.0058 0.5979 0.0521 0.049 Uiso 1 1 calc R
C18 C 0.7513(8) 0.5636(7) 0.0184(2) 0.0310(17) Uani 1 1 d .
H18 H 0.7763 0.6122 -0.0053 0.037 Uiso 1 1 calc R
C19 C 0.6292(7) 0.5318(6) 0.0286(2) 0.0286(17) Uani 1 1 d .
H19 H 0.5511 0.5529 0.0136 0.034 Uiso 1 1 calc R
C20 C 0.5175(8) 0.4061(8) 0.0811(3) 0.038(2) Uani 1 1 d .
H20A H 0.5402 0.3403 0.0998 0.057 Uiso 1 1 calc R
H20B H 0.4659 0.3798 0.0558 0.057 Uiso 1 1 calc R
H20C H 0.4661 0.4613 0.0983 0.057 Uiso 1 1 calc R
C21 C 0.9764(7) 0.1940(6) 0.0491(2) 0.0254(16) Uani 1 1 d .
H21A H 0.9680 0.1310 0.0279 0.038 Uiso 1 1 calc R
H21B H 1.0502 0.1785 0.0690 0.038 Uiso 1 1 calc R
H21C H 0.9920 0.2661 0.0333 0.038 Uiso 1 1 calc R
C22 C 0.7075(8) 0.2107(7) 0.0372(3) 0.0306(18) Uani 1 1 d .
H22A H 0.7189 0.2817 0.0202 0.046 Uiso 1 1 calc R
H22B H 0.6191 0.2086 0.0498 0.046 Uiso 1 1 calc R
H22C H 0.7198 0.1444 0.0176 0.046 Uiso 1 1 calc R
C23 C 0.7951(7) 0.0609(6) 0.1031(2) 0.0271(16) Uani 1 1 d .
H23A H 0.8415 0.0546 0.1317 0.032 Uiso 1 1 calc R
H23B H 0.7002 0.0556 0.1095 0.032 Uiso 1 1 calc R
C24 C 0.9998(8) -0.1072(6) 0.0885(3) 0.036(2) Uani 1 1 d .
H24A H 1.0262 -0.1773 0.0730 0.055 Uiso 1 1 calc R
H24B H 0.9976 -0.1217 0.1203 0.055 Uiso 1 1 calc R
H24C H 1.0627 -0.0458 0.0822 0.055 Uiso 1 1 calc R
C25 C 0.7296(8) -0.1713(6) 0.0895(3) 0.037(2) Uani 1 1 d .
H25A H 0.6413 -0.1553 0.0783 0.055 Uiso 1 1 calc R
H25B H 0.7285 -0.1707 0.1218 0.055 Uiso 1 1 calc R
H25C H 0.7583 -0.2468 0.0790 0.055 Uiso 1 1 calc R
B1 B 0.7832(9) 0.8944(9) 0.2216(3) 0.038(2) Uani 1 1 d .
F1 F 0.8910(5) 0.9093(6) 0.19511(17) 0.0653(18) Uani 1 1 d .
F2 F 0.7883(5) 0.9700(5) 0.25667(18) 0.0601(15) Uani 1 1 d .
F3 F 0.7791(5) 0.7845(4) 0.23827(19) 0.0545(14) Uani 1 1 d .
F4 F 0.6700(5) 0.9139(5) 0.19737(16) 0.0583(14) Uani 1 1 d .
B2 B 0.3811(8) 0.0878(8) 0.0756(3) 0.033(2) Uani 1 1 d .
F5 F 0.4779(5) 0.0051(5) 0.07065(19) 0.0621(16) Uani 1 1 d .
F6 F 0.3753(5) 0.1544(5) 0.03759(15) 0.0590(14) Uani 1 1 d .
F7 F 0.4128(5) 0.1584(5) 0.11073(16) 0.0639(15) Uani 1 1 d .
F8 F 0.2623(5) 0.0366(5) 0.0826(2) 0.0615(16) Uani 1 1 d .
O2 O 0.7662(6) 0.1748(6) 0.4528(2) 0.070(2) Uani 1 1 d D
O3 O 0.4237(8) 0.7944(9) 0.1961(3) 0.103(3) Uani 1 1 d D
C50 C 0.6616(12) 0.2159(8) 0.4291(3) 0.067(3) Uani 1 1 d .
H50A H 0.5858 0.2247 0.4487 0.100 Uiso 1 1 calc R
H50B H 0.6400 0.1619 0.4054 0.100 Uiso 1 1 calc R
H50C H 0.6842 0.2906 0.4163 0.100 Uiso 1 1 calc R
C51 C 0.3492(14) 0.8784(12) 0.1751(4) 0.099(4) Uani 1 1 d .
H51A H 0.2878 0.9123 0.1962 0.148 Uiso 1 1 calc R
H51B H 0.3002 0.8436 0.1507 0.148 Uiso 1 1 calc R
H51C H 0.4073 0.9383 0.1635 0.148 Uiso 1 1 calc R
H2 H 0.7547 0.1384 0.4769 0.070 Uiso 1 1 d D
H3 H 0.5019 0.8186 0.1991 0.131 Uiso 1 1 d D

loop_
_atom_site_aniso_label
_atom_site_aniso_U_11
_atom_site_aniso_U_22
_atom_site_aniso_U_33
_atom_site_aniso_U_23
_atom_site_aniso_U_13
_atom_site_aniso_U_12
Ir1 0.02057(11) 0.01785(11) 0.02172(11) -0.00006(12) -0.00083(12) -0.00145(12)
N1 0.027(3) 0.029(3) 0.024(3) -0.001(3) 0.000(3) 0.001(3)
N2 0.027(3) 0.021(3) 0.036(4) 0.002(3) 0.003(3) 0.000(3)
N3 0.034(4) 0.020(3) 0.017(3) 0.002(2) 0.004(3) -0.009(3)
N4 0.023(3) 0.025(3) 0.022(3) 0.000(2) -0.001(3) 0.002(3)
O1 0.043(3) 0.030(3) 0.030(3) -0.003(2) 0.006(3) -0.002(3)
P1 0.0241(10) 0.0179(8) 0.0218(9) -0.0025(7) 0.0001(8) -0.0026(8)
P2 0.0325(10) 0.0211(9) 0.0334(10) -0.0035(7) 0.0037(10) -0.0011(11)
C1 0.015(3) 0.028(4) 0.030(4) 0.002(3) -0.013(3) 0.003(3)
C2 0.023(4) 0.032(4) 0.018(3) 0.005(3) -0.006(3) 0.001(3)
C3 0.027(4) 0.026(4) 0.023(4) -0.009(3) -0.008(3) -0.001(3)
C4 0.029(4) 0.025(4) 0.032(4) -0.007(3) -0.010(3) -0.010(3)
C5 0.016(3) 0.032(4) 0.032(4) 0.000(3) -0.003(3) -0.001(3)
C6 0.023(4) 0.035(5) 0.032(4) 0.003(3) -0.001(3) 0.003(3)
C7 0.032(4) 0.026(4) 0.031(4) 0.010(3) -0.007(3) -0.004(3)
C8 0.048(6) 0.026(4) 0.028(4) -0.012(3) 0.002(4) 0.004(4)
C9 0.053(6) 0.022(4) 0.040(5) -0.005(3) 0.000(4) -0.014(4)
C10 0.024(4) 0.045(5) 0.045(4) 0.006(4) 0.005(3) -0.006(3)
C11 0.023(3) 0.025(4) 0.013(3) -0.006(3) -0.001(3) -0.008(3)
C12 0.029(4) 0.023(4) 0.036(4) 0.004(3) -0.001(3) -0.005(3)
C13 0.028(4) 0.057(6) 0.039(4) -0.003(5) 0.012(3) -0.002(5)
C14 0.025(5) 0.043(6) 0.048(5) -0.015(4) 0.005(4) 0.012(4)
C15 0.038(5) 0.025(4) 0.056(5) -0.006(3) -0.004(5) 0.005(4)
C16 0.028(4) 0.028(4) 0.021(4) -0.010(3) 0.006(3) -0.016(3)
C17 0.027(4) 0.037(5) 0.034(4) 0.006(4) -0.002(4) -0.006(4)
C18 0.043(5) 0.029(4) 0.021(4) 0.006(3) -0.003(3) 0.002(4)
C19 0.031(5) 0.027(4) 0.027(4) 0.003(3) -0.007(3) 0.006(3)
C20 0.024(4) 0.052(5) 0.037(5) 0.002(4) -0.009(4) -0.002(4)
C21 0.023(4) 0.023(4) 0.031(4) -0.005(3) 0.008(3) -0.003(3)
C22 0.030(4) 0.031(4) 0.030(4) -0.001(3) -0.007(3) 0.005(3)
C23 0.030(4) 0.029(4) 0.022(4) 0.002(3) 0.002(3) -0.008(3)
C24 0.040(5) 0.027(4) 0.042(5) -0.002(3) 0.007(4) 0.004(3)
C25 0.046(5) 0.017(4) 0.049(5) -0.008(3) -0.005(4) -0.015(3)
B1 0.031(5) 0.045(6) 0.039(5) 0.006(4) 0.007(4) 0.001(4)
F1 0.041(3) 0.111(5) 0.044(3) 0.022(3) 0.008(2) -0.004(3)
F2 0.061(4) 0.055(4) 0.065(4) -0.017(3) 0.002(3) -0.007(3)
F3 0.059(3) 0.033(3) 0.071(4) 0.012(3) 0.015(3) 0.010(2)
F4 0.041(3) 0.078(4) 0.056(3) 0.017(3) -0.012(3) 0.001(3)
B2 0.019(5) 0.039(5) 0.040(5) 0.002(4) -0.002(3) -0.005(4)
F5 0.043(3) 0.060(4) 0.083(4) 0.019(3) 0.013(3) 0.019(3)
F6 0.068(4) 0.057(3) 0.051(3) 0.016(3) -0.013(2) 0.005(3)
F7 0.085(4) 0.055(4) 0.052(3) -0.003(3) -0.024(3) -0.025(3)
F8 0.029(3) 0.077(4) 0.078(4) -0.014(3) 0.013(3) -0.014(3)
O2 0.046(4) 0.095(6) 0.067(4) 0.044(4) 0.012(3) 0.018(4)
O3 0.078(6) 0.101(7) 0.130(8) 0.022(6) -0.009(6) -0.013(5)
C50 0.073(7) 0.059(6) 0.068(6) 0.013(5) -0.023(7) -0.003(7)
C51 0.081(8) 0.135(13) 0.080(8) 0.026(8) -0.006(8) -0.015(11)

loop_
_atom_type_symbol
_atom_type_description
_atom_type_scat_dispersion_real
_atom_type_scat_dispersion_imag
_atom_type_scat_source
C C 0.0033 0.0016 'International Tables Vol C Tables 4.2.6.8 and 6.1.1.4'
H H 0.0000 0.0000 'International Tables Vol C Tables 4.2.6.8 and 6.1.1.4'
N N 0.0061 0.0033 'International Tables Vol C Tables 4.2.6.8 and 6.1.1.4'
O O 0.0106 0.0060 'International Tables Vol C Tables 4.2.6.8 and 6.1.1.4'
B B 0.0013 0.0007 'International Tables Vol C Tables 4.2.6.8 and 6.1.1.4'
F F 0.0171 0.0103 'International Tables Vol C Tables 4.2.6.8 and 6.1.1.4'
P P 0.1023 0.0942 'International Tables Vol C Tables 4.2.6.8 and 6.1.1.4'
Ir Ir -1.4442 7.9887 'International Tables Vol C Tables 4.2.6.8 and 6.1.1.4'

loop_
_geom_angle_atom_site_label_1
_geom_angle_atom_site_label_2
_geom_angle_atom_site_label_3
_geom_angle
C11 Ir1 C16 87.9(3)
C11 Ir1 C2 89.7(2)
C16 Ir1 C2 161.9(3)
C11 Ir1 C3 84.7(2)
C16 Ir1 C3 124.4(3)
C2 Ir1 C3 37.4(3)
C11 Ir1 C1 124.7(3)
C16 Ir1 C1 146.9(3)
C2 Ir1 C1 36.8(3)
C3 Ir1 C1 61.2(3)
C11 Ir1 C5 144.8(2)
C16 Ir1 C5 114.0(3)
C2 Ir1 C5 60.7(2)
C3 Ir1 C5 60.3(3)
C1 Ir1 C5 35.9(2)
C11 Ir1 C4 114.1(3)
C16 Ir1 C4 104.3(3)
C2 Ir1 C4 60.6(3)
C3 Ir1 C4 35.4(3)
C1 Ir1 C4 60.2(3)
C5 Ir1 C4 36.2(3)
C11 Ir1 P1 107.72(17)
C16 Ir1 P1 81.0(2)
C2 Ir1 P1 116.80(19)
C3 Ir1 P1 152.85(19)
C1 Ir1 P1 92.47(18)
C5 Ir1 P1 102.98(18)
C4 Ir1 P1 137.9(2)
C11 N1 C13 111.0(7)
C11 N1 C12 126.6(6)
C13 N1 C12 122.3(7)
C11 N2 C14 111.4(6)
C11 N2 C15 127.3(6)
C14 N2 C15 121.2(7)
C18 N3 C16 112.5(7)
C18 N3 C17 121.5(6)
C16 N3 C17 125.5(6)
C16 N4 C19 112.2(6)
C16 N4 C20 130.2(6)
C19 N4 C20 117.1(6)
C22 P1 C21 100.2(3)
C22 P1 C23 100.2(4)
C21 P1 C23 105.8(3)
C22 P1 Ir1 120.6(3)
C21 P1 Ir1 110.0(2)
C23 P1 Ir1 117.8(2)
O1 P2 C25 113.6(4)
O1 P2 C24 112.4(4)
C25 P2 C24 106.1(4)
O1 P2 C23 114.9(3)
C25 P2 C23 102.8(3)
C24 P2 C23 106.1(4)
C5 C1 C2 107.8(6)
C5 C1 C6 126.6(7)
C2 C1 C6 124.5(6)
C5 C1 Ir1 72.6(4)
C2 C1 Ir1 70.3(4)
C6 C1 Ir1 132.0(5)
C1 C2 C3 107.4(6)
C1 C2 C7 126.6(6)
C3 C2 C7 124.8(7)
C1 C2 Ir1 72.9(4)
C3 C2 Ir1 72.4(4)
C7 C2 Ir1 130.1(5)
C4 C3 C2 107.8(7)
C4 C3 C8 128.1(7)
C2 C3 C8 122.7(7)
C4 C3 Ir1 73.7(4)
C2 C3 Ir1 70.2(4)
C8 C3 Ir1 132.0(5)
C3 C4 C5 108.6(6)
C3 C4 C9 124.1(7)
C5 C4 C9 126.4(7)
C3 C4 Ir1 70.9(4)
C5 C4 Ir1 71.3(4)
C9 C4 Ir1 132.2(6)
C1 C5 C4 108.4(6)
C1 C5 C10 123.4(6)
C4 C5 C10 124.8(7)
C1 C5 Ir1 71.5(4)
C4 C5 Ir1 72.5(4)
C10 C5 Ir1 138.4(5)
C1 C6 H6A 109.5
C1 C6 H6B 109.5
H6A C6 H6B 109.5
C1 C6 H6C 109.5
H6A C6 H6C 109.5
H6B C6 H6C 109.5
C2 C7 H7A 109.5
C2 C7 H7B 109.5
H7A C7 H7B 109.5
C2 C7 H7C 109.5
H7A C7 H7C 109.5
H7B C7 H7C 109.5
C3 C8 H8A 109.5
C3 C8 H8B 109.5
H8A C8 H8B 109.5
C3 C8 H8C 109.5
H8A C8 H8C 109.5
H8B C8 H8C 109.5
C4 C9 H9A 109.5
C4 C9 H9B 109.5
H9A C9 H9B 109.5
C4 C9 H9C 109.5
H9A C9 H9C 109.5
H9B C9 H9C 109.5
C5 C10 H10A 109.5
C5 C10 H10B 109.5
H10A C10 H10B 109.5
C5 C10 H10C 109.5
H10A C10 H10C 109.5
H10B C10 H10C 109.5
N1 C11 N2 102.8(6)
N1 C11 Ir1 131.4(5)
N2 C11 Ir1 125.4(5)
N1 C12 H12A 109.5
N1 C12 H12B 109.5
H12A C12 H12B 109.5
N1 C12 H12C 109.5
H12A C12 H12C 109.5
H12B C12 H12C 109.5
C14 C13 N1 107.9(7)
C14 C13 H13 126.1
N1 C13 H13 126.1
C13 C14 N2 106.8(7)
C13 C14 H14 126.6
N2 C14 H14 126.6
N2 C15 H15A 109.5
N2 C15 H15B 109.5
H15A C15 H15B 109.5
N2 C15 H15C 109.5
H15A C15 H15C 109.5
H15B C15 H15C 109.5
N4 C16 N3 101.4(6)
N4 C16 Ir1 130.2(5)
N3 C16 Ir1 128.2(6)
N3 C17 H17A 109.5
N3 C17 H17B 109.5
H17A C17 H17B 109.5
N3 C17 H17C 109.5
H17A C17 H17C 109.5
H17B C17 H17C 109.5
C19 C18 N3 107.8(6)
C19 C18 H18 126.1
N3 C18 H18 126.1
C18 C19 N4 106.1(6)
C18 C19 H19 127.0
N4 C19 H19 127.0
N4 C20 H20A 109.5
N4 C20 H20B 109.5
H20A C20 H20B 109.5
N4 C20 H20C 109.5
H20A C20 H20C 109.5
H20B C20 H20C 109.5
P1 C21 H21A 109.5
P1 C21 H21B 109.5
H21A C21 H21B 109.5
P1 C21 H21C 109.5
H21A C21 H21C 109.5
H21B C21 H21C 109.5
P1 C22 H22A 109.5
P1 C22 H22B 109.5
H22A C22 H22B 109.5
P1 C22 H22C 109.5
H22A C22 H22C 109.5
H22B C22 H22C 109.5
P2 C23 P1 119.3(4)
P2 C23 H23A 107.5
P1 C23 H23A 107.5
P2 C23 H23B 107.5
P1 C23 H23B 107.5
H23A C23 H23B 107.0
P2 C24 H24A 109.5
P2 C24 H24B 109.5
H24A C24 H24B 109.5
P2 C24 H24C 109.5
H24A C24 H24C 109.5
H24B C24 H24C 109.5
P2 C25 H25A 109.5
P2 C25 H25B 109.5
H25A C25 H25B 109.5
P2 C25 H25C 109.5
H25A C25 H25C 109.5
H25B C25 H25C 109.5
F1 B1 F3 110.9(8)
F1 B1 F2 109.8(8)
F3 B1 F2 108.1(7)
F1 B1 F4 109.8(7)
F3 B1 F4 108.7(8)
F2 B1 F4 109.5(7)
F8 B2 F7 110.2(7)
F8 B2 F5 110.2(7)
F7 B2 F5 109.2(7)
F8 B2 F6 109.6(7)
F7 B2 F6 108.4(7)
F5 B2 F6 109.3(7)
C50 O2 H2 120.9
C51 O3 H3 109.0
O2 C50 H50A 109.5
O2 C50 H50B 109.5
H50A C50 H50B 109.5
O2 C50 H50C 109.5
H50A C50 H50C 109.5
H50B C50 H50C 109.5
O3 C51 H51A 109.5
O3 C51 H51B 109.5
H51A C51 H51B 109.5
O3 C51 H51C 109.5
H51A C51 H51C 109.5
H51B C51 H51C 109.5

loop_
_geom_bond_atom_site_label_1
_geom_bond_atom_site_label_2
_geom_bond_distance
Ir1 C11 2.031(7)
Ir1 C16 2.079(8)
Ir1 C2 2.262(6)
Ir1 C3 2.291(7)
Ir1 C1 2.297(7)
Ir1 C5 2.311(6)
Ir1 C4 2.326(7)
Ir1 P1 2.3369(17)
N1 C11 1.373(9)
N1 C13 1.390(9)
N1 C12 1.467(9)
N2 C11 1.383(9)
N2 C14 1.388(10)
N2 C15 1.465(9)
N3 C18 1.350(9)
N3 C16 1.377(9)
N3 C17 1.468(10)
N4 C16 1.374(10)
N4 C19 1.377(9)
N4 C20 1.487(10)
O1 P2 1.497(5)
P1 C22 1.805(7)
P1 C21 1.812(7)
P1 C23 1.843(7)
P2 C25 1.777(7)
P2 C24 1.799(8)
P2 C23 1.826(7)
C1 C5 1.420(10)
C1 C2 1.439(10)
C1 C6 1.480(10)
C2 C3 1.460(10)
C2 C7 1.502(9)
C3 C4 1.405(11)
C3 C8 1.490(10)
C4 C5 1.440(10)
C4 C9 1.513(10)
C5 C10 1.512(9)
C6 H6A 0.9800
C6 H6B 0.9800
C6 H6C 0.9800
C7 H7A 0.9800
C7 H7B 0.9800
C7 H7C 0.9800
C8 H8A 0.9800
C8 H8B 0.9800
C8 H8C 0.9800
C9 H9A 0.9800
C9 H9B 0.9800
C9 H9C 0.9800
C10 H10A 0.9800
C10 H10B 0.9800
C10 H10C 0.9800
C12 H12A 0.9800
C12 H12B 0.9800
C12 H12C 0.9800
C13 C14 1.326(13)
C13 H13 0.9500
C14 H14 0.9500
C15 H15A 0.9800
C15 H15B 0.9800
C15 H15C 0.9800
C17 H17A 0.9800
C17 H17B 0.9800
C17 H17C 0.9800
C18 C19 1.336(11)
C18 H18 0.9500
C19 H19 0.9500
C20 H20A 0.9800
C20 H20B 0.9800
C20 H20C 0.9800
C21 H21A 0.9800
C21 H21B 0.9800
C21 H21C 0.9800
C22 H22A 0.9800
C22 H22B 0.9800
C22 H22C 0.9800
C23 H23A 0.9900
C23 H23B 0.9900
C24 H24A 0.9800
C24 H24B 0.9800
C24 H24C 0.9800
C25 H25A 0.9800
C25 H25B 0.9800
C25 H25C 0.9800
B1 F1 1.372(10)
B1 F3 1.377(11)
B1 F2 1.381(11)
B1 F4 1.388(11)
B2 F8 1.368(10)
B2 F7 1.384(10)
B2 F5 1.387(10)
B2 F6 1.389(10)
O2 C50 1.374(12)
O2 H2 0.8529
O3 C51 1.393(14)
O3 H3 0.8510
C50 H50A 0.9800
C50 H50B 0.9800
C50 H50C 0.9800
C51 H51A 0.9800
C51 H51B 0.9800
C51 H51C 0.9800

loop_
_geom_torsion_atom_site_label_1
_geom_torsion_atom_site_label_2
_geom_torsion_atom_site_label_3
_geom_torsion_atom_site_label_4
_geom_torsion
C11 Ir1 P1 C22 58.8(4)
C16 Ir1 P1 C22 -26.0(4)
C2 Ir1 P1 C22 157.7(4)
C3 Ir1 P1 C22 173.0(5)
C1 Ir1 P1 C22 -173.5(4)
C5 Ir1 P1 C22 -138.8(4)
C4 Ir1 P1 C22 -127.4(4)
C11 Ir1 P1 C21 174.5(3)
C16 Ir1 P1 C21 89.7(3)
C2 Ir1 P1 C21 -86.5(3)
C3 Ir1 P1 C21 -71.3(5)
C1 Ir1 P1 C21 -57.7(3)
C5 Ir1 P1 C21 -23.0(3)
C4 Ir1 P1 C21 -11.7(4)
C11 Ir1 P1 C23 -64.2(3)
C16 Ir1 P1 C23 -149.0(3)
C2 Ir1 P1 C23 34.7(3)
C3 Ir1 P1 C23 49.9(5)
C1 Ir1 P1 C23 63.5(3)
C5 Ir1 P1 C23 98.2(3)
C4 Ir1 P1 C23 109.6(4)
C11 Ir1 C1 C5 -137.5(4)
C16 Ir1 C1 C5 31.7(7)
C2 Ir1 C1 C5 -117.0(6)
C3 Ir1 C1 C5 -78.1(4)
C4 Ir1 C1 C5 -37.3(4)
P1 Ir1 C1 C5 108.9(4)
C11 Ir1 C1 C2 -20.5(5)
C16 Ir1 C1 C2 148.7(5)
C3 Ir1 C1 C2 38.9(4)
C5 Ir1 C1 C2 117.0(6)
C4 Ir1 C1 C2 79.7(5)
P1 Ir1 C1 C2 -134.1(4)
C11 Ir1 C1 C6 98.6(7)
C16 Ir1 C1 C6 -92.2(8)
C2 Ir1 C1 C6 119.1(9)
C3 Ir1 C1 C6 158.0(8)
C5 Ir1 C1 C6 -123.9(9)
C4 Ir1 C1 C6 -161.2(8)
P1 Ir1 C1 C6 -15.0(7)
C5 C1 C2 C3 -1.4(8)
C6 C1 C2 C3 167.3(6)
Ir1 C1 C2 C3 -64.7(5)
C5 C1 C2 C7 -169.1(6)
C6 C1 C2 C7 -0.4(11)
Ir1 C1 C2 C7 127.6(7)
C5 C1 C2 Ir1 63.3(5)
C6 C1 C2 Ir1 -128.0(7)
C11 Ir1 C2 C1 163.3(4)
C16 Ir1 C2 C1 -114.4(9)
C3 Ir1 C2 C1 -115.2(6)
C5 Ir1 C2 C1 -36.8(4)
C4 Ir1 C2 C1 -78.5(5)
P1 Ir1 C2 C1 53.5(4)
C11 Ir1 C2 C3 -81.6(5)
C16 Ir1 C2 C3 0.7(11)
C1 Ir1 C2 C3 115.2(6)
C5 Ir1 C2 C3 78.4(5)
C4 Ir1 C2 C3 36.6(4)
P1 Ir1 C2 C3 168.6(4)
C11 Ir1 C2 C7 39.5(7)
C16 Ir1 C2 C7 121.8(9)
C3 Ir1 C2 C7 121.1(9)
C1 Ir1 C2 C7 -123.8(8)
C5 Ir1 C2 C7 -160.6(8)
C4 Ir1 C2 C7 157.7(8)
P1 Ir1 C2 C7 -70.3(7)
C1 C2 C3 C4 0.4(8)
C7 C2 C3 C4 168.4(6)
Ir1 C2 C3 C4 -64.6(5)
C1 C2 C3 C8 -167.1(7)
C7 C2 C3 C8 0.9(11)
Ir1 C2 C3 C8 127.9(7)
C1 C2 C3 Ir1 65.0(5)
C7 C2 C3 Ir1 -127.0(7)
C11 Ir1 C3 C4 -147.1(5)
C16 Ir1 C3 C4 -63.4(5)
C2 Ir1 C3 C4 116.3(6)
C1 Ir1 C3 C4 78.1(5)
C5 Ir1 C3 C4 36.8(4)
P1 Ir1 C3 C4 93.6(6)
C11 Ir1 C3 C2 96.6(5)
C16 Ir1 C3 C2 -179.7(4)
C1 Ir1 C3 C2 -38.2(4)
C5 Ir1 C3 C2 -79.5(5)
C4 Ir1 C3 C2 -116.3(6)
P1 Ir1 C3 C2 -22.7(7)
C11 Ir1 C3 C8 -20.2(7)
C16 Ir1 C3 C8 63.6(8)
C2 Ir1 C3 C8 -116.7(9)
C1 Ir1 C3 C8 -154.9(8)
C5 Ir1 C3 C8 163.7(8)
C4 Ir1 C3 C8 127.0(9)
P1 Ir1 C3 C8 -139.4(6)
C2 C3 C4 C5 0.7(8)
C8 C3 C4 C5 167.3(7)
Ir1 C3 C4 C5 -61.7(5)
C2 C3 C4 C9 -169.1(7)
C8 C3 C4 C9 -2.4(12)
Ir1 C3 C4 C9 128.6(8)
C2 C3 C4 Ir1 62.3(5)
C8 C3 C4 Ir1 -131.0(8)
C11 Ir1 C4 C3 36.3(5)
C16 Ir1 C4 C3 130.4(5)
C2 Ir1 C4 C3 -38.7(4)
C1 Ir1 C4 C3 -81.3(5)
C5 Ir1 C4 C3 -118.3(6)
P1 Ir1 C4 C3 -137.2(4)
C11 Ir1 C4 C5 154.6(4)
C16 Ir1 C4 C5 -111.3(4)
C2 Ir1 C4 C5 79.6(4)
C3 Ir1 C4 C5 118.3(6)
C1 Ir1 C4 C5 37.0(4)
P1 Ir1 C4 C5 -18.9(6)
C11 Ir1 C4 C9 -82.8(8)
C16 Ir1 C4 C9 11.3(8)
C2 Ir1 C4 C9 -157.8(8)
C3 Ir1 C4 C9 -119.1(9)
C1 Ir1 C4 C9 159.6(9)
C5 Ir1 C4 C9 122.6(9)
P1 Ir1 C4 C9 103.7(7)
C2 C1 C5 C4 1.8(7)
C6 C1 C5 C4 -166.6(7)
Ir1 C1 C5 C4 63.6(5)
C2 C1 C5 C10 161.7(6)
C6 C1 C5 C10 -6.6(11)
Ir1 C1 C5 C10 -136.5(7)
C2 C1 C5 Ir1 -61.8(5)
C6 C1 C5 Ir1 129.9(7)
C3 C4 C5 C1 -1.5(8)
C9 C4 C5 C1 167.9(7)
Ir1 C4 C5 C1 -62.9(5)
C3 C4 C5 C10 -161.2(6)
C9 C4 C5 C10 8.2(12)
Ir1 C4 C5 C10 137.4(7)
C3 C4 C5 Ir1 61.4(5)
C9 C4 C5 Ir1 -129.2(8)
C11 Ir1 C5 C1 74.3(6)
C16 Ir1 C5 C1 -161.7(4)
C2 Ir1 C5 C1 37.7(4)
C3 Ir1 C5 C1 81.0(4)
C4 Ir1 C5 C1 117.0(6)
P1 Ir1 C5 C1 -75.9(4)
C11 Ir1 C5 C4 -42.7(6)
C16 Ir1 C5 C4 81.3(5)
C2 Ir1 C5 C4 -79.2(4)
C3 Ir1 C5 C4 -36.0(4)
C1 Ir1 C5 C4 -117.0(6)
P1 Ir1 C5 C4 167.1(4)
C11 Ir1 C5 C10 -165.8(7)
C16 Ir1 C5 C10 -41.8(9)
C2 Ir1 C5 C10 157.7(9)
C3 Ir1 C5 C10 -159.1(9)
C1 Ir1 C5 C10 119.9(10)
C4 Ir1 C5 C10 -123.1(10)
P1 Ir1 C5 C10 44.0(8)
C13 N1 C11 N2 1.8(7)
C12 N1 C11 N2 -175.7(6)
C13 N1 C11 Ir1 175.0(5)
C12 N1 C11 Ir1 -2.5(10)
C14 N2 C11 N1 -2.3(8)
C15 N2 C11 N1 -179.0(7)
C14 N2 C11 Ir1 -176.0(5)
C15 N2 C11 Ir1 7.3(10)
C16 Ir1 C11 N1 131.0(6)
C2 Ir1 C11 N1 -67.0(6)
C3 Ir1 C11 N1 -104.1(6)
C1 Ir1 C11 N1 -54.8(7)
C5 Ir1 C11 N1 -98.2(7)
C4 Ir1 C11 N1 -124.2(6)
P1 Ir1 C11 N1 51.2(6)
C16 Ir1 C11 N2 -57.1(6)
C2 Ir1 C11 N2 104.9(6)
C3 Ir1 C11 N2 67.8(6)
C1 Ir1 C11 N2 117.0(6)
C5 Ir1 C11 N2 73.7(7)
C4 Ir1 C11 N2 47.6(6)
P1 Ir1 C11 N2 -136.9(5)
C11 N1 C13 C14 -0.8(9)
C12 N1 C13 C14 176.9(7)
N1 C13 C14 N2 -0.7(9)
C11 N2 C14 C13 1.9(9)
C15 N2 C14 C13 178.8(7)
C19 N4 C16 N3 1.9(7)
C20 N4 C16 N3 174.1(7)
C19 N4 C16 Ir1 177.6(5)
C20 N4 C16 Ir1 -10.1(11)
C18 N3 C16 N4 -1.8(8)
C17 N3 C16 N4 -173.2(6)
C18 N3 C16 Ir1 -177.7(5)
C17 N3 C16 Ir1 10.9(10)
C11 Ir1 C16 N4 -22.8(6)
C2 Ir1 C16 N4 -105.4(10)
C3 Ir1 C16 N4 -104.9(6)
C1 Ir1 C16 N4 166.0(5)
C5 Ir1 C16 N4 -174.2(6)
C4 Ir1 C16 N4 -137.2(6)
P1 Ir1 C16 N4 85.5(6)
C11 Ir1 C16 N3 151.9(6)
C2 Ir1 C16 N3 69.3(12)
C3 Ir1 C16 N3 69.9(7)
C1 Ir1 C16 N3 -19.2(9)
C5 Ir1 C16 N3 0.5(7)
C4 Ir1 C16 N3 37.5(7)
P1 Ir1 C16 N3 -99.8(6)
C16 N3 C18 C19 1.1(9)
C17 N3 C18 C19 172.9(6)
N3 C18 C19 N4 0.2(8)
C16 N4 C19 C18 -1.3(8)
C20 N4 C19 C18 -174.7(7)
O1 P2 C23 P1 -30.1(6)
C25 P2 C23 P1 -154.0(4)
C24 P2 C23 P1 94.8(5)
C22 P1 C23 P2 69.7(5)
C21 P1 C23 P2 -34.1(5)
Ir1 P1 C23 P2 -157.5(3)
